data_1516407
loop_
_publ_author_name
'Puntus, Lada N.'
'Lyssenko, Konstantin A.'
'Pekareva, Irina S.'
'B\"unzli, Jean-Claude G'

_publ_section_title
;
 Intermolecular interactions as actors in energy-transfer processes in
 lanthanide complexes with 2,2'-bipyridine.
;
_journal_issue 27
_journal_name_full 'The journal of physical chemistry. B'
_journal_page_first 9265
_journal_page_last 9277
_journal_paper_doi 10.1021/jp902390z
_journal_volume 113
_journal_year 2009
_chemical_formula_moiety 'C20 H22 Cl N4 O3 Tb, 2(H2 O), 2(Cl)'
_chemical_formula_sum 'C20 H26 Cl3 N4 O5 Tb'
_chemical_formula_weight 667.72
_chemical_name_systematic
; 
 ? 
;
_space_group_IT_number 14
_symmetry_cell_setting monoclinic
_symmetry_space_group_name_Hall '-P 2yn'
_symmetry_space_group_name_H-M 'P 1 21/n 1'
_atom_sites_solution_hydrogens geom
_atom_sites_solution_primary direct
_atom_sites_solution_secondary difmap
_audit_creation_method SHELXL-97
_cell_angle_alpha 90.00
_cell_angle_beta 116.4926(13)
_cell_angle_gamma 90.00
_cell_formula_units_Z 4
_cell_length_a 17.0971(10)
_cell_length_b 9.2782(5)
_cell_length_c 17.1306(10)
_cell_measurement_reflns_used 584
_cell_measurement_temperature 100(2)
_cell_measurement_theta_max 29
_cell_measurement_theta_min 3
_cell_volume 2432.1(2)
_computing_cell_refinement 'Bruker SAINT'
_computing_data_collection 'Bruker APEX II'
_computing_data_reduction 'Bruker SAINT'
_computing_molecular_graphics 'Bruker SHELXTL'
_computing_publication_material 'Bruker SHELXTL'
_computing_structure_refinement 'SHELXL-97 (Sheldrick, 1997)'
_computing_structure_solution 'SHELXS-97 (Sheldrick, 1997)'
_diffrn_ambient_temperature 100(2)
_diffrn_measured_fraction_theta_full 0.996
_diffrn_measured_fraction_theta_max 0.996
_diffrn_measurement_device_type 'Bruker APEX II CCD area detector''
_diffrn_measurement_method 'omega scans'
_diffrn_radiation_monochromator graphite
_diffrn_radiation_source 'fine-focus sealed tube'
_diffrn_radiation_type MoK\a
_diffrn_radiation_wavelength 0.71073
_diffrn_reflns_av_R_equivalents 0.0434
_diffrn_reflns_av_sigmaI/netI 0.0593
_diffrn_reflns_limit_h_max 20
_diffrn_reflns_limit_h_min -23
_diffrn_reflns_limit_k_max 12
_diffrn_reflns_limit_k_min -12
_diffrn_reflns_limit_l_max 23
_diffrn_reflns_limit_l_min -10
_diffrn_reflns_number 14581
_diffrn_reflns_theta_full 29.00
_diffrn_reflns_theta_max 29.00
_diffrn_reflns_theta_min 2.26
_exptl_absorpt_coefficient_mu 3.276
_exptl_absorpt_correction_T_max 0.695
_exptl_absorpt_correction_T_min 0.560
_exptl_absorpt_correction_type multi-scan
_exptl_absorpt_process_details SADABS
_exptl_crystal_colour colorless
_exptl_crystal_density_diffrn 1.824
_exptl_crystal_density_method 'not measured'
_exptl_crystal_description prism
_exptl_crystal_F_000 1320
_exptl_crystal_size_max 0.20
_exptl_crystal_size_mid 0.14
_exptl_crystal_size_min 0.12
_refine_diff_density_max 1.979
_refine_diff_density_min -1.346
_refine_diff_density_rms 0.172
_refine_ls_extinction_method none
_refine_ls_goodness_of_fit_ref 1.030
_refine_ls_hydrogen_treatment constr
_refine_ls_matrix_type full
_refine_ls_number_parameters 298
_refine_ls_number_reflns 6463
_refine_ls_number_restraints 0
_refine_ls_restrained_S_all 1.030
_refine_ls_R_factor_all 0.0553
_refine_ls_R_factor_gt 0.0391
_refine_ls_shift/su_max 0.000
_refine_ls_shift/su_mean 0.000
_refine_ls_structure_factor_coef Fsqd
_refine_ls_weighting_details 'calc w=1/[\s^2^(Fo^2^)+(0.0411P)^2^+3.9397P] where P=(Fo^2^+2Fc^2^)/3'
_refine_ls_weighting_scheme calc
_refine_ls_wR_factor_gt 0.0883
_refine_ls_wR_factor_ref 0.0957
_reflns_number_gt 5075
_reflns_number_total 6463
_reflns_threshold_expression I>2\s(I)
_cod_data_source_file jp902390z_si_001.cif
_cod_data_source_block 5Tb
_cod_depositor_comments
;
The following automatic conversions were performed:

'_symmetry_cell_setting' value 'Monoclinic' changed to 'monoclinic'
according to
/usr/data/users/saulius/automatic-downloads/retrospective/ACS/lib/dictionaries/cif_core.dic
dictionary named 'cif_core.dic' version 2.4.2 from 2011-04-26.

Automatic conversion script
Id: cif_fix_values 2281 2013-09-26 08:29:07Z andrius 
;
_cod_original_sg_symbol_H-M 'P 21/n'
_cod_database_code 1516407

loop_
_symmetry_equiv_pos_as_xyz
'x, y, z'
'-x+1/2, y+1/2, -z+1/2'
'-x, -y, -z'
'x-1/2, -y-1/2, z-1/2'

loop_
_atom_site_label
_atom_site_type_symbol
_atom_site_fract_x
_atom_site_fract_y
_atom_site_fract_z
_atom_site_U_iso_or_equiv
_atom_site_adp_type
_atom_site_occupancy
_atom_site_symmetry_multiplicity
_atom_site_calc_flag
_atom_site_refinement_flags
Tb1 Tb 0.252404(13) 0.95149(2) 0.976619(13) 0.01146(7) Uani 1 1 d .
O1 O 0.3021(2) 0.9124(4) 1.1273(2) 0.0193(7) Uani 1 1 d .
H1OA H 0.2723 0.8694 1.1488 0.023 Uiso 1 1 d R
H1OB H 0.3401 0.9625 1.1681 0.023 Uiso 1 1 d R
O2 O 0.2583(2) 0.8573(3) 0.8509(2) 0.0170(7) Uani 1 1 d .
H2OA H 0.2397 0.8913 0.7996 0.020 Uiso 1 1 d R
H2OB H 0.2645 0.7665 0.8498 0.020 Uiso 1 1 d R
O3 O 0.2089(2) 1.1412(3) 0.8704(2) 0.0168(7) Uani 1 1 d .
H3OB H 0.1827 1.2142 0.8399 0.020 Uiso 1 1 d R
H3OA H 0.2036 1.0885 0.8277 0.020 Uiso 1 1 d R
O4 O 0.8708(2) -0.3979(5) 1.1354(3) 0.0422(12) Uani 1 1 d .
H4OB H 0.8805 -0.4778 1.1171 0.051 Uiso 1 1 d R
H4OA H 0.9210 -0.4363 1.1615 0.051 Uiso 1 1 d R
O5 O 0.7953(2) 1.3021(3) 0.8423(2) 0.0144(6) Uani 1 1 d .
H5OB H 0.8042 1.3510 0.8874 0.017 Uiso 1 1 d R
H5OA H 0.8254 1.3563 0.8261 0.017 Uiso 1 1 d R
Cl1 Cl 0.22470(9) 0.66586(14) 0.98848(9) 0.0268(3) Uani 1 1 d .
Cl2 Cl 0.42386(9) 1.07972(15) 1.28189(9) 0.0289(3) Uani 1 1 d .
Cl3 Cl 0.29332(8) 0.55555(13) 0.80531(7) 0.0214(2) Uani 1 1 d .
C1'A C 0.0336(3) 1.0218(5) 0.8935(3) 0.0152(9) Uani 1 1 d .
C1'B C 0.4755(3) 0.9634(5) 1.0903(3) 0.0128(8) Uani 1 1 d .
C3A C 0.1921(3) 1.1957(5) 1.0916(3) 0.0179(10) Uani 1 1 d .
H1AA H 0.2524 1.1847 1.1304 0.021 Uiso 1 1 calc R
C1A C 0.0710(3) 1.1228(5) 0.9682(3) 0.0158(9) Uani 1 1 d .
C1B C 0.4496(3) 1.1152(5) 1.0957(3) 0.0137(9) Uani 1 1 d .
N2A N 0.1579(3) 1.1103(4) 1.0211(2) 0.0153(8) Uani 1 1 d .
N2'B N 0.4121(2) 0.8766(4) 1.0337(2) 0.0129(7) Uani 1 1 d .
N2B N 0.3651(2) 1.1476(4) 1.0454(2) 0.0139(7) Uani 1 1 d .
N2'A N 0.0893(2) 0.9245(4) 0.8862(3) 0.0143(8) Uani 1 1 d .
C3'A C 0.0574(3) 0.8280(5) 0.8218(3) 0.0177(10) Uani 1 1 d .
H3'A H 0.0966 0.7606 0.8164 0.021 Uiso 1 1 calc R
C3'B C 0.4346(3) 0.7423(5) 1.0228(3) 0.0158(9) Uani 1 1 d .
H3'B H 0.3903 0.6806 0.9833 0.019 Uiso 1 1 calc R
C3B C 0.3414(3) 1.2868(5) 1.0436(3) 0.0145(9) Uani 1 1 d .
H3BA H 0.2824 1.3122 1.0068 0.017 Uiso 1 1 calc R
C4'B C 0.5191(3) 0.6886(5) 1.0663(3) 0.0164(9) Uani 1 1 d .
H4'A H 0.5326 0.5938 1.0551 0.020 Uiso 1 1 calc R
C4'A C -0.0302(3) 0.8216(5) 0.7623(3) 0.0184(10) Uani 1 1 d .
H4'B H -0.0506 0.7500 0.7180 0.022 Uiso 1 1 calc R
C4A C 0.1456(3) 1.2979(5) 1.1114(3) 0.0210(10) Uani 1 1 d .
H4AA H 0.1736 1.3564 1.1620 0.025 Uiso 1 1 calc R
C4B C 0.3978(3) 1.3942(5) 1.0921(3) 0.0194(10) Uani 1 1 d .
H4BA H 0.3779 1.4905 1.0890 0.023 Uiso 1 1 calc R
C5'B C 0.5834(3) 0.7772(5) 1.1267(3) 0.0174(9) Uani 1 1 d .
H5'A H 0.6414 0.7429 1.1592 0.021 Uiso 1 1 calc R
C5'A C -0.0873(3) 0.9210(6) 0.7684(3) 0.0230(11) Uani 1 1 d .
H5'B H -0.1475 0.9198 0.7282 0.028 Uiso 1 1 calc R
C5B C 0.4834(3) 1.3593(5) 1.1448(3) 0.0172(9) Uani 1 1 d .
H5BA H 0.5235 1.4308 1.1798 0.021 Uiso 1 1 calc R
C5A C 0.0580(4) 1.3144(5) 1.0571(3) 0.0232(11) Uani 1 1 d .
H5AA H 0.0246 1.3859 1.0684 0.028 Uiso 1 1 calc R
C6'A C -0.0547(3) 1.0225(5) 0.8347(3) 0.0199(10) Uani 1 1 d .
H6'A H -0.0926 1.0926 0.8399 0.024 Uiso 1 1 calc R
C6'B C 0.5611(3) 0.9160(5) 1.1383(3) 0.0171(9) Uani 1 1 d .
H6'B H 0.6040 0.9787 1.1787 0.020 Uiso 1 1 calc R
C6B C 0.5103(3) 1.2180(5) 1.1462(3) 0.0157(9) Uani 1 1 d .
H6BA H 0.5695 1.1917 1.1813 0.019 Uiso 1 1 calc R
C6A C 0.0191(3) 1.2233(5) 0.9846(3) 0.0191(10) Uani 1 1 d .
H6AA H -0.0418 1.2296 0.9471 0.023 Uiso 1 1 calc R

loop_
_atom_site_aniso_label
_atom_site_aniso_U_11
_atom_site_aniso_U_22
_atom_site_aniso_U_33
_atom_site_aniso_U_23
_atom_site_aniso_U_13
_atom_site_aniso_U_12
Tb1 0.01114(10) 0.01070(10) 0.01080(10) -0.00057(8) 0.00331(8) 0.00005(9)
O1 0.0225(18) 0.0205(17) 0.0122(16) -0.0006(13) 0.0054(14) -0.0051(14)
O2 0.0211(17) 0.0156(15) 0.0122(16) 0.0065(13) 0.0055(14) 0.0015(14)
O3 0.0178(16) 0.0136(15) 0.0182(17) -0.0036(13) 0.0075(14) 0.0000(13)
O4 0.0106(17) 0.076(3) 0.028(2) 0.021(2) -0.0015(16) -0.0009(19)
O5 0.0133(15) 0.0234(17) 0.0116(15) 0.0079(12) 0.0102(13) 0.0030(13)
Cl1 0.0289(6) 0.0246(6) 0.0263(6) 0.0009(5) 0.0119(5) 0.0006(5)
Cl2 0.0274(7) 0.0328(7) 0.0273(7) -0.0018(5) 0.0130(6) -0.0036(5)
Cl3 0.0252(6) 0.0183(5) 0.0180(5) -0.0020(4) 0.0073(5) 0.0030(5)
C1'A 0.015(2) 0.014(2) 0.018(2) 0.0040(17) 0.0084(19) -0.0008(17)
C1'B 0.018(2) 0.011(2) 0.013(2) 0.0030(16) 0.0104(18) 0.0000(18)
C3A 0.018(2) 0.020(2) 0.016(2) -0.0013(18) 0.0078(19) -0.0003(19)
C1A 0.015(2) 0.015(2) 0.018(2) 0.0027(17) 0.0071(19) -0.0019(18)
C1B 0.018(2) 0.013(2) 0.010(2) 0.0028(16) 0.0061(18) -0.0007(17)
N2A 0.0173(19) 0.0157(19) 0.0136(19) 0.0002(15) 0.0076(16) 0.0003(16)
N2'B 0.0130(18) 0.0126(18) 0.0108(18) -0.0004(14) 0.0033(15) 0.0001(15)
N2B 0.0138(18) 0.0128(17) 0.0147(19) 0.0012(15) 0.0059(15) -0.0032(15)
N2'A 0.0121(18) 0.0121(18) 0.0172(19) 0.0002(14) 0.0052(16) -0.0024(14)
C3'A 0.018(2) 0.017(2) 0.020(2) -0.0010(18) 0.009(2) -0.0020(19)
C3'B 0.019(2) 0.014(2) 0.012(2) -0.0010(17) 0.0055(19) 0.0006(18)
C3B 0.015(2) 0.011(2) 0.017(2) 0.0017(17) 0.0068(18) -0.0011(17)
C4'B 0.021(2) 0.015(2) 0.017(2) 0.0010(17) 0.012(2) 0.0015(18)
C4'A 0.017(2) 0.019(2) 0.017(2) -0.0015(18) 0.0070(19) -0.0057(19)
C4A 0.030(3) 0.016(2) 0.019(2) -0.0038(18) 0.014(2) -0.002(2)
C4B 0.026(3) 0.011(2) 0.023(3) 0.0023(18) 0.012(2) 0.0042(19)
C5'B 0.017(2) 0.020(2) 0.016(2) 0.0046(18) 0.0078(19) 0.0037(19)
C5'A 0.016(2) 0.028(3) 0.020(3) 0.003(2) 0.003(2) -0.004(2)
C5B 0.018(2) 0.016(2) 0.017(2) -0.0046(18) 0.0074(19) -0.0040(19)
C5A 0.032(3) 0.021(2) 0.022(3) 0.005(2) 0.017(2) 0.010(2)
C6'A 0.013(2) 0.023(3) 0.022(2) 0.0067(19) 0.0062(19) 0.0050(19)
C6'B 0.017(2) 0.018(2) 0.015(2) 0.0012(17) 0.0052(19) -0.0019(18)
C6B 0.015(2) 0.019(2) 0.013(2) 0.0009(17) 0.0051(18) -0.0017(18)
C6A 0.021(2) 0.019(2) 0.019(2) 0.0058(19) 0.010(2) 0.0065(19)

loop_
_atom_type_symbol
_atom_type_description
_atom_type_scat_dispersion_real
_atom_type_scat_dispersion_imag
_atom_type_scat_source
C C 0.0033 0.0016 'International Tables Vol C Tables 4.2.6.8 and 6.1.1.4'
H H 0.0000 0.0000 'International Tables Vol C Tables 4.2.6.8 and 6.1.1.4'
N N 0.0061 0.0033 'International Tables Vol C Tables 4.2.6.8 and 6.1.1.4'
O O 0.0106 0.0060 'International Tables Vol C Tables 4.2.6.8 and 6.1.1.4'
Cl Cl 0.1484 0.1585 'International Tables Vol C Tables 4.2.6.8 and 6.1.1.4'
Tb Tb -0.1723 4.1537 'International Tables Vol C Tables 4.2.6.8 and 6.1.1.4'

loop_
_geom_angle_atom_site_label_1
_geom_angle_atom_site_label_2
_geom_angle_atom_site_label_3
_geom_angle
O1 Tb1 O2 142.97(11)
O1 Tb1 O3 141.42(11)
O2 Tb1 O3 72.86(11)
O1 Tb1 N2'A 114.57(12)
O2 Tb1 N2'A 83.63(12)
O3 Tb1 N2'A 73.96(11)
O1 Tb1 N2B 76.86(12)
O2 Tb1 N2B 110.92(12)
O3 Tb1 N2B 74.91(11)
N2'A Tb1 N2B 139.52(12)
O1 Tb1 N2A 74.20(12)
O2 Tb1 N2A 141.02(11)
O3 Tb1 N2A 77.21(11)
N2'A Tb1 N2A 64.28(12)
N2B Tb1 N2A 84.09(13)
O1 Tb1 N2'B 74.76(12)
O2 Tb1 N2'B 77.04(11)
O3 Tb1 N2'B 114.04(11)
N2'A Tb1 N2'B 155.17(12)
N2B Tb1 N2'B 63.54(12)
N2A Tb1 N2'B 139.23(12)
O1 Tb1 Cl1 75.97(9)
O2 Tb1 Cl1 77.73(8)
O3 Tb1 Cl1 140.11(8)
N2'A Tb1 Cl1 76.56(9)
N2B Tb1 Cl1 142.17(9)
N2A Tb1 Cl1 112.83(9)
N2'B Tb1 Cl1 84.15(9)
Tb1 O1 H1OA 123.6
Tb1 O1 H1OB 125.9
H1OA O1 H1OB 106.7
Tb1 O2 H2OA 130.9
Tb1 O2 H2OB 116.2
H2OA O2 H2OB 109.8
Tb1 O3 H3OB 161.9
Tb1 O3 H3OA 96.2
H3OB O3 H3OA 96.1
H4OB O4 H4OA 60.6
H5OB O5 H5OA 95.2
N2'A C1'A C6'A 121.0(4)
N2'A C1'A C1A 116.7(4)
C6'A C1'A C1A 122.2(4)
N2'B C1'B C6'B 122.1(4)
N2'B C1'B C1B 116.2(4)
C6'B C1'B C1B 121.7(4)
N2A C3A C4A 124.2(5)
N2A C3A H1AA 117.9
C4A C3A H1AA 117.9
N2A C1A C6A 121.7(4)
N2A C1A C1'A 116.4(4)
C6A C1A C1'A 121.8(4)
N2B C1B C6B 122.4(4)
N2B C1B C1'B 115.8(4)
C6B C1B C1'B 121.7(4)
C3A N2A C1A 117.3(4)
C3A N2A Tb1 122.2(3)
C1A N2A Tb1 120.1(3)
C3'B N2'B C1'B 117.8(4)
C3'B N2'B Tb1 121.6(3)
C1'B N2'B Tb1 119.4(3)
C1B N2B C3B 117.0(4)
C1B N2B Tb1 121.0(3)
C3B N2B Tb1 121.3(3)
C3'A N2'A C1'A 118.5(4)
C3'A N2'A Tb1 120.4(3)
C1'A N2'A Tb1 120.4(3)
N2'A C3'A C4'A 123.1(4)
N2'A C3'A H3'A 118.5
C4'A C3'A H3'A 118.5
N2'B C3'B C4'B 123.6(4)
N2'B C3'B H3'B 118.2
C4'B C3'B H3'B 118.2
N2B C3B C4B 123.7(4)
N2B C3B H3BA 118.1
C4B C3B H3BA 118.1
C3'B C4'B C5'B 118.3(4)
C3'B C4'B H4'A 120.9
C5'B C4'B H4'A 120.9
C5'A C4'A C3'A 118.9(4)
C5'A C4'A H4'B 120.5
C3'A C4'A H4'B 120.5
C3A C4A C5A 119.0(5)
C3A C4A H4AA 120.5
C5A C4A H4AA 120.5
C5B C4B C3B 118.7(4)
C5B C4B H4BA 120.6
C3B C4B H4BA 120.6
C6'B C5'B C4'B 118.7(4)
C6'B C5'B H5'A 120.7
C4'B C5'B H5'A 120.7
C4'A C5'A C6'A 118.5(5)
C4'A C5'A H5'B 120.8
C6'A C5'A H5'B 120.8
C4B C5B C6B 118.9(4)
C4B C5B H5BA 120.6
C6B C5B H5BA 120.6
C4A C5A C6A 118.5(5)
C4A C5A H5AA 120.8
C6A C5A H5AA 120.8
C5'A C6'A C1'A 120.0(5)
C5'A C6'A H6'A 120.0
C1'A C6'A H6'A 120.0
C5'B C6'B C1'B 119.6(4)
C5'B C6'B H6'B 120.2
C1'B C6'B H6'B 120.2
C5B C6B C1B 119.2(4)
C5B C6B H6BA 120.4
C1B C6B H6BA 120.4
C1A C6A C5A 119.1(5)
C1A C6A H6AA 120.4
C5A C6A H6AA 120.4

loop_
_geom_bond_atom_site_label_1
_geom_bond_atom_site_label_2
_geom_bond_distance
Tb1 O1 2.357(3)
Tb1 O2 2.368(3)
Tb1 O3 2.399(3)
Tb1 N2'A 2.526(4)
Tb1 N2B 2.527(4)
Tb1 N2A 2.542(4)
Tb1 N2'B 2.553(4)
Tb1 Cl1 2.7157(13)
O1 H1OA 0.8500
O1 H1OB 0.8500
O2 H2OA 0.8500
O2 H2OB 0.8500
O3 H3OB 0.8499
O3 H3OA 0.8500
O4 H4OB 0.8499
O4 H4OA 0.8499
O5 H5OB 0.8500
O5 H5OA 0.8500
C1'A N2'A 1.357(6)
C1'A C6'A 1.392(7)
C1'A C1A 1.481(7)
C1'B N2'B 1.351(6)
C1'B C6'B 1.393(6)
C1'B C1B 1.492(6)
C3A N2A 1.340(6)
C3A C4A 1.374(7)
C3A H1AA 0.9500
C1A N2A 1.357(6)
C1A C6A 1.400(7)
C1B N2B 1.344(6)
C1B C6B 1.392(6)
N2'B C3'B 1.340(6)
N2B C3B 1.350(6)
N2'A C3'A 1.334(6)
C3'A C4'A 1.388(7)
C3'A H3'A 0.9500
C3'B C4'B 1.389(7)
C3'B H3'B 0.9500
C3B C4B 1.378(6)
C3B H3BA 0.9500
C4'B C5'B 1.393(7)
C4'B H4'A 0.9500
C4'A C5'A 1.380(7)
C4'A H4'B 0.9500
C4A C5A 1.374(7)
C4A H4AA 0.9500
C4B C5B 1.372(7)
C4B H4BA 0.9500
C5'B C6'B 1.382(7)
C5'B H5'A 0.9500
C5'A C6'A 1.387(7)
C5'A H5'B 0.9500
C5B C6B 1.386(6)
C5B H5BA 0.9500
C5A C6A 1.400(7)
C5A H5AA 0.9500
C6'A H6'A 0.9500
C6'B H6'B 0.9500
C6B H6BA 0.9500
C6A H6AA 0.9500

loop_
_geom_hbond_atom_site_label_D
_geom_hbond_atom_site_label_H
_geom_hbond_atom_site_label_A
_geom_hbond_distance_DH
_geom_hbond_distance_HA
_geom_hbond_distance_DA
_geom_hbond_angle_DHA
_geom_hbond_site_symmetry_A
O1 H1OA O5 0.85 2.01 2.789(5) 152 3_677
O1 H1OB Cl2 0.85 2.13 2.973(4) 171 1_555
O2 H2OA Cl3 0.85 2.23 3.036(3) 158 2_556
O2 H2OB Cl3 0.85 2.23 3.037(3) 158 1_555
O3 H3OB O4 0.85 2.07 2.724(5) 134 3_667
O3 H3OA Cl3 0.85 2.32 3.097(3) 152 2_556
O4 H4OB Cl1 0.85 2.58 3.203(5) 131 3_657
O4 H4OA Cl2 0.85 2.39 3.153(5) 150 2_637
O5 H5OB Cl1 0.85 2.39 3.081(4) 139 3_677
O5 H5OA Cl2 0.85 2.21 3.022(4) 159 4_685
